data_9004625
loop_
_publ_author_name
'Basciano, L. C.'
'Groat, L. A.'
'Roberts, A. C.'
'Gault, R. A.'
'Dunning, G. E.'
'Walstrom, R. E.'

_publ_section_title
;Bigcreekite: A new barium silicate mineral species from Fresno County,
 California Locality: Fresno County, California, USA
;
_journal_name_full 'The Canadian Mineralogist'
_journal_page_first 761
_journal_page_last 768
_journal_paper_doi 10.2113/gscanmin.39.3.761
_journal_volume 39
_journal_year 2001
_chemical_compound_source 'Fresno County, California, USA'
_chemical_formula_sum 'Ba H8 O9 Si2'
_chemical_name_mineral Bigcreekite
_space_group_IT_number 62
_symmetry_space_group_name_Hall '-P 2ac 2n'
_symmetry_space_group_name_H-M 'P n m a'
_cell_angle_alpha 90
_cell_angle_beta 90
_cell_angle_gamma 90
_cell_formula_units_Z 4
_cell_length_a 5.0453
_cell_length_b 9.044
_cell_length_c 18.366
_cell_volume 838.035
_database_code_amcsd 0005718
_exptl_crystal_density_diffrn 2.739
_cod_original_formula_sum 'Ba Si2 O9 H8'
_cod_database_code 9004625

loop_
_space_group_symop_operation_xyz
x,y,z
x,1/2-y,z
-x,1/2+y,-z
1/2-x,1/2+y,1/2+z
1/2+x,1/2-y,1/2-z
1/2+x,y,1/2-z
1/2-x,-y,1/2+z
-x,-y,-z

loop_
_atom_site_aniso_label
_atom_site_aniso_U_11
_atom_site_aniso_U_22
_atom_site_aniso_U_33
_atom_site_aniso_U_12
_atom_site_aniso_U_13
_atom_site_aniso_U_23
Ba 0.02450 0.01540 0.00840 0.00000 0.00081 0.00000
Si 0.00980 0.01120 0.00540 -0.00010 0.00030 -0.00090
O(1) 0.00970 0.01530 0.01480 -0.00140 -0.00150 0.00320
O(2) 0.01920 0.01870 0.00910 0.00020 0.00230 -0.00350
O(3) 0.01770 0.01240 0.01760 0.00000 -0.00120 0.00000
Wat(4) 0.02360 0.02430 0.01710 0.00000 0.00130 0.00000
Wat(5) 0.02230 0.04080 0.01620 -0.00400 0.00180 -0.00720
Wat(6) 0.06890 0.01910 0.03060 0.00000 -0.02600 0.00000

loop_
_atom_site_label
_atom_site_fract_x
_atom_site_fract_y
_atom_site_fract_z
_atom_site_U_iso_or_equiv
_atom_site_type_symbol
_atom_site_attached_hydrogens
Ba 0.18514 0.25000 0.55389 0.01610 Ba 0
Si 0.16660 0.07197 0.20374 0.00880 Si 0
O(1) 0.38060 0.01460 0.26490 0.01330 O 0
O(2) 0.21390 0.00680 0.12480 0.01570 O 0
O(3) 0.17000 0.25000 0.20390 0.01590 O 0
Wat(4) 0.19450 0.25000 0.02460 0.02170 O 2
Wat(5) 0.20190 0.04100 0.44100 0.02640 O 2
Wat(6) 0.25400 0.25000 0.84480 0.03950 O 2

loop_
_cod_changelog_entry_id
_cod_changelog_entry_author
_cod_changelog_entry_date
_cod_changelog_entry_text
1
;cod-tools version 3.8.0
Id: cif_guess_AMCSD_atom_types 9581 2023-05-17 12:35:41Z saulius
;
2023-05-23T09:18:53+03:00
;Derived atom types and hydrogen counts
from atom names that follow the AMCSD naming convention
(Wat == water, O-H == hydroxyl).
;

loop_
_cod_related_entry_id
_cod_related_entry_database
_cod_related_entry_code
1 AMCSD 0005718
